data_7219826
loop_
_publ_author_name
'Mukherjee, Somnath'
'Rama Krishna, G.'
'Mukhopadhyay, Balaram'
'Malla Reddy, C.'

_publ_section_title
;
 A correlation study between hydrogen-bonded network and gelation ability
 of three galactose derivatives
;
_journal_issue 17
_journal_name_full CrystEngComm
_journal_page_first 3345
_journal_paper_doi 10.1039/C5CE00229J
_journal_volume 17
_journal_year 2015
_chemical_absolute_configuration syn
_chemical_formula_sum 'C23 H26 O8'
_chemical_formula_weight 430.44
_chemical_name_systematic
;
?
;
_space_group_IT_number 5
_symmetry_cell_setting monoclinic
_symmetry_space_group_name_Hall 'C 2y'
_symmetry_space_group_name_H-M 'C 1 2 1'
_atom_sites_solution_hydrogens geom
_atom_sites_solution_primary direct
_atom_sites_solution_secondary difmap
_audit_creation_method SHELXL-97
_audit_update_record
;
2012-02-03 deposited with the CCDC.
2015-03-09 downloaded from the CCDC.
;
_cell_angle_alpha 90.00
_cell_angle_beta 95.216(7)
_cell_angle_gamma 90.00
_cell_formula_units_Z 4
_cell_length_a 20.410(4)
_cell_length_b 5.8212(10)
_cell_length_c 18.903(4)
_cell_measurement_reflns_used 1570
_cell_measurement_temperature 296(2)
_cell_measurement_theta_max 18.20
_cell_measurement_theta_min 2.16
_cell_volume 2236.6(8)
_computing_cell_refinement 'Bruker SAINT'
_computing_data_collection 'Bruker APEX2'
_computing_data_reduction 'Bruker SAINT'
_computing_molecular_graphics 'Bruker SHELXTL'
_computing_publication_material 'Bruker SHELXTL'
_computing_structure_refinement 'SHELXL-97 (Sheldrick, 2008)'
_computing_structure_solution 'SHELXS-97 (Sheldrick, 2008)'
_diffrn_ambient_temperature 296(2)
_diffrn_measured_fraction_theta_full 0.998
_diffrn_measured_fraction_theta_max 0.998
_diffrn_measurement_device_type 'Bruker APEX-II CCD'
_diffrn_measurement_method '\f and \w scans'
_diffrn_radiation_monochromator graphite
_diffrn_radiation_source 'fine-focus sealed tube'
_diffrn_radiation_type MoK\a
_diffrn_radiation_wavelength 0.71073
_diffrn_reflns_av_R_equivalents 0.0444
_diffrn_reflns_av_sigmaI/netI 0.0465
_diffrn_reflns_limit_h_max 19
_diffrn_reflns_limit_h_min -23
_diffrn_reflns_limit_k_max 4
_diffrn_reflns_limit_k_min -5
_diffrn_reflns_limit_l_max 21
_diffrn_reflns_limit_l_min -19
_diffrn_reflns_number 6471
_diffrn_reflns_theta_full 24.79
_diffrn_reflns_theta_max 24.79
_diffrn_reflns_theta_min 1.08
_exptl_absorpt_coefficient_mu 0.097
_exptl_absorpt_correction_T_max 0.996
_exptl_absorpt_correction_T_min 0.991
_exptl_absorpt_correction_type multi-scan
_exptl_absorpt_process_details 'SADABS; BRUKER, 2008'
_exptl_crystal_colour colourless
_exptl_crystal_density_diffrn 1.278
_exptl_crystal_density_method 'not measured'
_exptl_crystal_description needle
_exptl_crystal_F_000 912
_exptl_crystal_size_max 0.24
_exptl_crystal_size_mid 0.08
_exptl_crystal_size_min 0.04
_refine_diff_density_max 0.125
_refine_diff_density_min -0.186
_refine_diff_density_rms 0.034
_refine_ls_abs_structure_details 'Flack H D (1983), Acta Cryst. A39, 876-881'
_refine_ls_abs_structure_Flack 1.1(18)
_refine_ls_extinction_method none
_refine_ls_goodness_of_fit_ref 1.100
_refine_ls_hydrogen_treatment constr
_refine_ls_matrix_type full
_refine_ls_number_parameters 284
_refine_ls_number_reflns 2113
_refine_ls_number_restraints 1
_refine_ls_restrained_S_all 1.100
_refine_ls_R_factor_all 0.0535
_refine_ls_R_factor_gt 0.0344
_refine_ls_shift/su_max 0.000
_refine_ls_shift/su_mean 0.000
_refine_ls_structure_factor_coef Fsqd
_refine_ls_weighting_details 'calc w=1/[\s^2^(Fo^2^)+(0.0236P)^2^+2.0418P] where P=(Fo^2^+2Fc^2^)/3'
_refine_ls_weighting_scheme calc
_refine_ls_wR_factor_gt 0.0649
_refine_ls_wR_factor_ref 0.0853
_reflns_number_gt 1552
_reflns_number_total 2113
_reflns_threshold_expression >2sigma(I)
_cod_data_source_file c5ce00229j2.cif
_cod_data_source_block smj
_cod_depositor_comments
;
The following automatic conversions were performed:

'_symmetry_cell_setting' value 'Monoclinic' changed to 'monoclinic'
according to
/usr/data/users/saulius/crontab/automatic-downloads/rss-feeds/RSC/lib/dictionaries/cif_core.dic
dictionary named 'cif_core.dic' version 2.4.2 from 2011-04-26.

Automatic conversion script
Id: cif_fix_values 3105 2015-03-04 15:46:00Z robertas 

 Adding full bibliography for 7219826--7219828.cif.
;
_cod_original_cell_volume 2236.6(7)
_cod_original_sg_symbol_H-M C2
_cod_database_code 7219826

loop_
_symmetry_equiv_pos_as_xyz
'x, y, z'
'-x, y, -z'
'x+1/2, y+1/2, z'
'-x+1/2, y+1/2, -z'

loop_
_atom_site_label
_atom_site_type_symbol
_atom_site_fract_x
_atom_site_fract_y
_atom_site_fract_z
_atom_site_U_iso_or_equiv
_atom_site_adp_type
_atom_site_occupancy
_atom_site_symmetry_multiplicity
_atom_site_calc_flag
_atom_site_refinement_flags
O7 O 0.25151(17) -0.1133(7) 0.35938(18) 0.0572(10) Uani 1 1 d .
O3 O 0.26448(15) -0.0473(5) 0.21204(17) 0.0444(9) Uani 1 1 d .
O2 O 0.33627(17) 0.1128(6) 0.14052(17) 0.0527(10) Uani 1 1 d .
O1 O 0.5137(2) 0.5921(8) 0.3239(2) 0.0993(16) Uani 1 1 d .
O4 O 0.31274(19) -0.2640(6) 0.04282(19) 0.0601(10) Uani 1 1 d .
H5 H 0.3221 -0.1521 0.0194 0.090 Uiso 1 1 calc R
O5 O 0.17534(19) -0.4431(6) 0.06395(17) 0.0538(10) Uani 1 1 d .
O6 O 0.13983(16) -0.2764(6) 0.16309(17) 0.0508(10) Uani 1 1 d .
O8 O 0.2149(2) 0.2511(8) 0.3502(2) 0.0836(14) Uani 1 1 d .
C21 C 0.4088(4) 0.2595(19) 0.5333(4) 0.103(3) Uani 1 1 d .
H21 H 0.4426 0.2929 0.5682 0.123 Uiso 1 1 calc R
C22 C 0.4073(4) 0.0488(15) 0.5010(4) 0.098(2) Uani 1 1 d .
H22 H 0.4397 -0.0596 0.5136 0.118 Uiso 1 1 calc R
C23 C 0.3570(4) -0.0008(12) 0.4492(3) 0.0737(18) Uani 1 1 d .
H23 H 0.3555 -0.1437 0.4271 0.088 Uiso 1 1 calc R
C18 C 0.3092(3) 0.1585(12) 0.4300(3) 0.0587(16) Uani 1 1 d .
C17 C 0.2539(3) 0.1110(13) 0.3758(3) 0.0596(18) Uani 1 1 d .
C16 C 0.2035(2) -0.1888(9) 0.3034(3) 0.0542(16) Uani 1 1 d .
H16A H 0.1727 -0.0660 0.2901 0.065 Uiso 1 1 calc R
H16B H 0.1790 -0.3192 0.3192 0.065 Uiso 1 1 calc R
C15 C 0.2401(2) -0.2554(9) 0.2413(3) 0.0453(14) Uani 1 1 d .
H15 H 0.2780 -0.3490 0.2591 0.054 Uiso 1 1 calc R
C8 C 0.3083(2) -0.0958(8) 0.1608(3) 0.0453(14) Uani 1 1 d .
H8 H 0.3426 -0.2026 0.1799 0.054 Uiso 1 1 calc R
C5 C 0.3816(3) 0.2213(10) 0.1893(3) 0.0493(14) Uani 1 1 d .
C4 C 0.4171(3) 0.3955(9) 0.1620(3) 0.0536(15) Uani 1 1 d .
H4 H 0.4111 0.4290 0.1138 0.064 Uiso 1 1 calc R
C3 C 0.4619(3) 0.5217(9) 0.2058(3) 0.0598(16) Uani 1 1 d .
H3 H 0.4855 0.6398 0.1868 0.072 Uiso 1 1 calc R
C2 C 0.4715(3) 0.4738(11) 0.2768(4) 0.0666(17) Uani 1 1 d .
C1 C 0.5509(3) 0.7718(12) 0.2990(3) 0.099(2) Uani 1 1 d .
H1B H 0.5771 0.7148 0.2631 0.148 Uiso 1 1 calc R
H1A H 0.5792 0.8340 0.3377 0.148 Uiso 1 1 calc R
H1C H 0.5220 0.8899 0.2792 0.148 Uiso 1 1 calc R
C19 C 0.3115(3) 0.3714(11) 0.4632(3) 0.0746(19) Uani 1 1 d .
H19 H 0.2794 0.4809 0.4506 0.090 Uiso 1 1 calc R
C20 C 0.3621(4) 0.4205(15) 0.5155(4) 0.092(2) Uani 1 1 d .
H20 H 0.3639 0.5626 0.5380 0.111 Uiso 1 1 calc R
C7 C 0.4359(3) 0.3020(13) 0.3034(3) 0.093(2) Uani 1 1 d .
H7 H 0.4415 0.2698 0.3517 0.112 Uiso 1 1 calc R
C6 C 0.3914(3) 0.1741(11) 0.2601(3) 0.083(2) Uani 1 1 d .
H6 H 0.3682 0.0556 0.2794 0.099 Uiso 1 1 calc R
C9 C 0.2706(2) -0.1951(8) 0.0946(3) 0.0459(14) Uani 1 1 d .
H9 H 0.2398 -0.0790 0.0739 0.055 Uiso 1 1 calc R
C10 C 0.2318(2) -0.4066(9) 0.1144(3) 0.0464(14) Uani 1 1 d .
H10 H 0.2604 -0.5420 0.1153 0.056 Uiso 1 1 calc R
C11 C 0.1177(3) -0.3590(9) 0.0947(3) 0.0485(15) Uani 1 1 d .
C14 C 0.2003(3) -0.3909(8) 0.1843(2) 0.0460(14) Uani 1 1 d .
H14 H 0.1915 -0.5454 0.2017 0.055 Uiso 1 1 calc R
C12 C 0.0883(3) -0.1601(9) 0.0513(3) 0.0690(18) Uani 1 1 d .
H12C H 0.0491 -0.1084 0.0710 0.103 Uiso 1 1 calc R
H12B H 0.0775 -0.2091 0.0031 0.103 Uiso 1 1 calc R
H12A H 0.1195 -0.0367 0.0522 0.103 Uiso 1 1 calc R
C13 C 0.0697(3) -0.5539(9) 0.0989(3) 0.0742(18) Uani 1 1 d .
H13B H 0.0903 -0.6760 0.1269 0.111 Uiso 1 1 calc R
H13C H 0.0565 -0.6092 0.0520 0.111 Uiso 1 1 calc R
H13A H 0.0318 -0.5007 0.1206 0.111 Uiso 1 1 calc R

loop_
_atom_site_aniso_label
_atom_site_aniso_U_11
_atom_site_aniso_U_22
_atom_site_aniso_U_33
_atom_site_aniso_U_23
_atom_site_aniso_U_13
_atom_site_aniso_U_12
O7 0.070(3) 0.058(3) 0.041(2) -0.004(2) -0.011(2) -0.007(2)
O3 0.050(2) 0.041(2) 0.044(2) -0.0017(17) 0.008(2) -0.0002(17)
O2 0.051(3) 0.050(3) 0.055(3) 0.013(2) -0.004(2) -0.007(2)
O1 0.092(4) 0.128(4) 0.071(3) 0.016(3) -0.033(3) -0.054(3)
O4 0.081(3) 0.050(2) 0.053(3) 0.0066(19) 0.021(2) 0.011(2)
O5 0.059(3) 0.057(2) 0.045(2) -0.0154(18) 0.004(2) 0.0021(18)
O6 0.050(3) 0.060(2) 0.042(2) -0.012(2) -0.0003(19) 0.002(2)
O8 0.087(3) 0.061(3) 0.098(4) -0.008(3) -0.018(3) 0.008(3)
C21 0.107(7) 0.128(9) 0.068(6) 0.007(6) -0.019(5) -0.043(7)
C22 0.091(6) 0.108(7) 0.090(6) 0.009(5) -0.024(5) -0.018(5)
C23 0.078(5) 0.076(5) 0.064(5) 0.003(4) -0.013(4) -0.001(5)
C18 0.067(5) 0.064(5) 0.044(4) -0.007(4) 0.002(4) -0.020(4)
C17 0.078(6) 0.056(6) 0.047(4) -0.006(4) 0.018(4) -0.010(4)
C16 0.059(4) 0.067(4) 0.038(4) -0.005(3) 0.013(4) -0.011(3)
C15 0.050(3) 0.043(4) 0.042(4) 0.002(3) -0.004(3) -0.006(3)
C8 0.045(4) 0.037(4) 0.053(4) 0.008(3) 0.003(4) 0.007(3)
C5 0.043(4) 0.054(4) 0.051(4) 0.004(3) 0.002(3) -0.001(3)
C4 0.061(4) 0.059(4) 0.042(4) 0.008(3) 0.010(3) -0.001(3)
C3 0.054(4) 0.055(4) 0.070(5) 0.002(4) 0.005(4) -0.017(3)
C2 0.057(4) 0.087(5) 0.052(5) 0.017(4) -0.016(4) -0.014(4)
C1 0.091(5) 0.093(5) 0.107(6) -0.002(4) -0.024(4) -0.034(5)
C19 0.088(5) 0.077(6) 0.060(5) -0.010(4) 0.015(4) -0.015(4)
C20 0.120(7) 0.101(7) 0.054(5) -0.025(5) 0.004(5) -0.043(6)
C7 0.088(5) 0.129(6) 0.058(5) 0.026(5) -0.022(4) -0.048(5)
C6 0.082(5) 0.112(6) 0.051(5) 0.033(4) -0.011(4) -0.043(4)
C9 0.051(4) 0.042(4) 0.045(4) 0.003(3) 0.006(3) 0.009(3)
C10 0.053(4) 0.041(4) 0.044(4) -0.002(3) 0.000(4) 0.003(3)
C11 0.051(4) 0.054(4) 0.040(4) -0.007(3) 0.000(3) -0.010(3)
C14 0.057(4) 0.046(4) 0.034(4) 0.001(3) 0.000(3) 0.000(3)
C12 0.063(4) 0.074(5) 0.068(4) 0.006(3) -0.003(3) 0.006(3)
C13 0.081(5) 0.075(5) 0.068(4) -0.011(3) 0.014(3) -0.032(4)

loop_
_atom_type_symbol
_atom_type_description
_atom_type_scat_dispersion_real
_atom_type_scat_dispersion_imag
_atom_type_scat_source
C C 0.0033 0.0016 'International Tables Vol C Tables 4.2.6.8 and 6.1.1.4'
H H 0.0000 0.0000 'International Tables Vol C Tables 4.2.6.8 and 6.1.1.4'
O O 0.0106 0.0060 'International Tables Vol C Tables 4.2.6.8 and 6.1.1.4'

loop_
_geom_angle_atom_site_label_1
_geom_angle_atom_site_label_2
_geom_angle_atom_site_label_3
_geom_angle
C17 O7 C16 118.3(4)
C8 O3 C15 111.1(4)
C5 O2 C8 118.1(4)
C2 O1 C1 119.1(5)
C9 O4 H5 109.5
C10 O5 C11 108.3(4)
C11 O6 C14 107.1(4)
C20 C21 C22 121.3(7)
C20 C21 H21 119.4
C22 C21 H21 119.4
C21 C22 C23 119.3(7)
C21 C22 H22 120.4
C23 C22 H22 120.4
C18 C23 C22 120.7(7)
C18 C23 H23 119.7
C22 C23 H23 119.7
C23 C18 C19 119.4(6)
C23 C18 C17 122.4(6)
C19 C18 C17 118.2(7)
O8 C17 O7 123.7(6)
O8 C17 C18 125.7(7)
O7 C17 C18 110.6(6)
O7 C16 C15 107.3(4)
O7 C16 H16A 110.3
C15 C16 H16A 110.3
O7 C16 H16B 110.3
C15 C16 H16B 110.3
H16A C16 H16B 108.5
O3 C15 C16 107.3(4)
O3 C15 C14 110.3(4)
C16 C15 C14 114.8(4)
O3 C15 H15 108.1
C16 C15 H15 108.1
C14 C15 H15 108.1
O3 C8 O2 108.2(4)
O3 C8 C9 109.6(4)
O2 C8 C9 106.9(4)
O3 C8 H8 110.7
O2 C8 H8 110.7
C9 C8 H8 110.7
C6 C5 C4 118.8(5)
C6 C5 O2 125.9(5)
C4 C5 O2 115.3(5)
C5 C4 C3 120.6(5)
C5 C4 H4 119.7
C3 C4 H4 119.7
C2 C3 C4 120.4(5)
C2 C3 H3 119.8
C4 C3 H3 119.8
C7 C2 O1 117.2(6)
C7 C2 C3 118.6(6)
O1 C2 C3 124.2(6)
O1 C1 H1B 109.5
O1 C1 H1A 109.5
H1B C1 H1A 109.5
O1 C1 H1C 109.5
H1B C1 H1C 109.5
H1A C1 H1C 109.5
C18 C19 C20 119.8(7)
C18 C19 H19 120.1
C20 C19 H19 120.1
C21 C20 C19 119.6(7)
C21 C20 H20 120.2
C19 C20 H20 120.2
C2 C7 C6 121.5(6)
C2 C7 H7 119.3
C6 C7 H7 119.3
C5 C6 C7 120.1(6)
C5 C6 H6 119.9
C7 C6 H6 119.9
O4 C9 C8 112.4(4)
O4 C9 C10 107.5(4)
C8 C9 C10 109.8(4)
O4 C9 H9 109.0
C8 C9 H9 109.0
C10 C9 H9 109.0
O5 C10 C14 102.0(4)
O5 C10 C9 110.9(4)
C14 C10 C9 115.6(4)
O5 C10 H10 109.3
C14 C10 H10 109.3
C9 C10 H10 109.3
O6 C11 O5 106.2(4)
O6 C11 C13 111.3(4)
O5 C11 C13 108.8(4)
O6 C11 C12 108.3(4)
O5 C11 C12 109.8(4)
C13 C11 C12 112.2(4)
O6 C14 C15 110.6(4)
O6 C14 C10 101.9(4)
C15 C14 C10 114.1(4)
O6 C14 H14 110.0
C15 C14 H14 110.0
C10 C14 H14 110.0
C11 C12 H12C 109.5
C11 C12 H12B 109.5
H12C C12 H12B 109.5
C11 C12 H12A 109.5
H12C C12 H12A 109.5
H12B C12 H12A 109.5
C11 C13 H13B 109.5
C11 C13 H13C 109.5
H13B C13 H13C 109.5
C11 C13 H13A 109.5
H13B C13 H13A 109.5
H13C C13 H13A 109.5

loop_
_geom_bond_atom_site_label_1
_geom_bond_atom_site_label_2
_geom_bond_distance
O7 C17 1.342(7)
O7 C16 1.444(5)
O3 C8 1.406(5)
O3 C15 1.440(5)
O2 C5 1.396(6)
O2 C8 1.409(5)
O1 C2 1.367(6)
O1 C1 1.399(7)
O4 C9 1.420(5)
O4 H5 0.8200
O5 C10 1.443(5)
O5 C11 1.445(6)
O6 C11 1.414(5)
O6 C14 1.428(5)
O8 C17 1.210(7)
C21 C20 1.358(9)
C21 C22 1.369(9)
C21 H21 0.9300
C22 C23 1.383(8)
C22 H22 0.9300
C23 C18 1.370(7)
C23 H23 0.9300
C18 C19 1.388(7)
C18 C17 1.480(8)
C16 C15 1.499(6)
C16 H16A 0.9700
C16 H16B 0.9700
C15 C14 1.512(6)
C15 H15 0.9800
C8 C9 1.522(6)
C8 H8 0.9800
C5 C6 1.364(7)
C5 C4 1.374(7)
C4 C3 1.387(7)
C4 H4 0.9300
C3 C2 1.367(7)
C3 H3 0.9300
C2 C7 1.359(8)
C1 H1B 0.9600
C1 H1A 0.9600
C1 H1C 0.9600
C19 C20 1.392(8)
C19 H19 0.9300
C20 H20 0.9300
C7 C6 1.383(7)
C7 H7 0.9300
C6 H6 0.9300
C9 C10 1.529(6)
C9 H9 0.9800
C10 C14 1.522(6)
C10 H10 0.9800
C11 C13 1.505(6)
C11 C12 1.511(6)
C14 H14 0.9800
C12 H12C 0.9600
C12 H12B 0.9600
C12 H12A 0.9600
C13 H13B 0.9600
C13 H13C 0.9600
C13 H13A 0.9600
